data_2300215
loop_
_publ_author_name
'Stone, Kevin H.'
'Lapidus, Saul H.'
'Stephens, Peter W.'

_publ_section_title
;
 Implementation and use of robust refinement in powder diffraction in
 the presence of impurities
;
_journal_coeditor_code DB5058
_journal_issue 3
_journal_name_full 'Journal of Applied Crystallography'
_journal_page_first 385
_journal_page_last 391
_journal_paper_doi 10.1107/S0021889809008450
_journal_volume 42
_journal_year 2009
_chemical_formula_moiety 'C13 H18 O2'
_chemical_formula_structural 'C13 H18 O2'
_chemical_formula_sum 'C13 H18 O2'
_chemical_formula_weight 206.27
_chemical_name_common ibuprofen
_space_group_crystal_system monoclinic
_space_group_IT_number 14
_space_group_name_Hall '-P 2ybc'
_space_group_name_H-M_alt 'P 1 21/c 1'
_cell_angle_alpha 90
_cell_angle_beta 99.429(3)
_cell_angle_gamma 90
_cell_formula_units_Z 4
_cell_length_a 14.6689(9)
_cell_length_b 7.8884(3)
_cell_length_c 10.7280(4)
_cell_volume 1224.61(10)
_diffrn_radiation_monochromator 'double Si(111)'
_diffrn_radiation_wavelength 0.698291
_cod_data_source_file db5058.cif
_cod_data_source_block Ib_68%_Dual_Rietveld
_cod_depositor_comments
;
 Updating space group information.

 Antanas Vaitkus,
 2018-06-07

The following automatic conversions were performed:
'_space_group_crystal_system' value 'Monoclinic' changed to 'monoclinic'
according to '/home/saulius/struct/CIF-dictionaries/cif_core.dic'
dictionary named 'cif_core.dic' version 2.4.1 from 2010-06-29.

Automatic conversion script
Id: cif_fix_enum 1527 2010-12-29 10:47:43Z saulius 
;
_cod_database_code 2300215

loop_
_space_group_symop_id
_space_group_symop_operation_xyz
1 x,y,z
2 -x,y+1/2,-z+1/2
3 -x,-y,-z
4 x,-y+1/2,z+1/2

loop_
_atom_site_type_symbol
_atom_site_label
_atom_site_fract_x
_atom_site_fract_y
_atom_site_fract_z
_atom_site_occupancy
C C1a 0.6990907 -0.3678613 1.0749 1
C C2a 0.6539304 -0.5107775 1.01427 1
C C3a 0.6945771 -0.6009128 0.9238416 1
C C4a 0.780384 -0.5481319 0.8940423 1
C C5a 0.8255444 -0.4052157 0.9546718 1
C C6a 0.7848977 -0.3150804 1.045101 1
C C7a 0.6539655 -0.2677946 1.175292 1
C C8a 0.5994979 -0.3869115 1.253975 1
C C9a 0.5730896 -0.1562928 1.105153 1
C C10a 0.8255093 -0.6481986 0.7936499 1
C C11a 0.9078308 -0.7598805 0.8595803 1
C C12a 0.9578746 -0.8090051 0.7464202 1
C C13a 0.865443 -0.9113868 0.9252481 1
O O1a 0.6166772 -0.01509444 1.090212 1
O O2a 0.4976721 -0.1930193 1.059837 1
H H1a 0.6167339 0.05898669 1.165866 1
H H7a 0.7025229 -0.200777 1.230559 1
H H8a 0.5330078 -0.3907748 1.213842 1
H H8b 0.6296404 -0.500951 1.262784 1
H H8c 0.6091089 -0.3483092 1.343964 1
H H2a 0.5931295 -0.5481768 1.035385 1
H H3a 0.6625775 -0.7021799 0.880881 1
H H5a 0.8863452 -0.3678164 0.9335567 1
H H6a 0.8168972 -0.2138133 1.088061 1
H H10a 0.7770207 -0.715783 0.738727 1
H H10b 0.8590964 -0.5673946 0.7454414 1
H H11a 0.9518966 -0.6877595 0.9178611 1
H H12a 1.002143 -0.7171732 0.7325963 1
H H12b 0.987747 -0.9225721 0.7626968 1
H H12c 0.910774 -0.8337221 0.6701268 1
H H13a 0.9150926 -0.9952685 0.9563554 1
H H13b 0.8327734 -0.866954 0.9932923 1
H H13c 0.8127353 -0.9611811 0.8655499 1

loop_
_atom_type_symbol
_atom_type_description
_atom_type_scat_dispersion_real
_atom_type_scat_dispersion_imag
_atom_type_scat_source
? ? ? ? ?
